data_4027895
loop_
_publ_author_name
'Simbarashe Ngwerume'
'William Lewis'
'Jason E. Camp'

_publ_contact_author_address
;
  School of Chemistry
  The University of Nottingham
  University Park
  Nottingham  NG7 2RD
  England UK
;
_publ_contact_author_email jason.camp@nottingham.ac.uk
_publ_contact_author_fax '0115 951 3563'
_publ_contact_author_name 'Jason E. Camp'
_publ_contact_author_phone '0115 84 68464'
_publ_section_title
;
 Development of a Gold-Multifaceted Catalysis Approach to the Synthesis of
 Highly Substituted Pyrroles: Mechanistic Insights via Huisgen
 Cycloaddition Studies
;
_journal_name_full 'Journal of Organic Chemistry'
_journal_page_first 920
_journal_page_last 934
_journal_paper_doi 10.1021/jo302349k
_journal_volume 78
_journal_year 2013
_chemical_formula_moiety 'C8 H8 Br N O'
_chemical_formula_sum 'C8 H8 Br N O'
_chemical_formula_weight 214.06
_chemical_name_systematic
; 
 ? 
;
_space_group_IT_number 2
_symmetry_cell_setting triclinic
_symmetry_space_group_name_Hall '-P 1'
_symmetry_space_group_name_H-M 'P -1'
_atom_sites_solution_hydrogens geom
_atom_sites_solution_primary direct
_atom_sites_solution_secondary difmap
_audit_creation_method SHELXL-97
_cell_angle_alpha 100.185(9)
_cell_angle_beta 102.668(10)
_cell_angle_gamma 111.976(10)
_cell_formula_units_Z 4
_cell_length_a 9.3023(12)
_cell_length_b 9.3885(9)
_cell_length_c 10.9742(13)
_cell_measurement_reflns_used 5648
_cell_measurement_temperature 90(2)
_cell_measurement_theta_max 74.39
_cell_measurement_theta_min 4.31
_cell_volume 830.89(19)
_computing_cell_refinement
;
CrysAlisPro, Oxford Diffraction Ltd.,
Version 1.171.33.52 (release 06-11-2009 CrysAlis171 .NET)
(compiled Nov  6 2009,16:24:50)
;
_computing_data_collection
;
CrysAlisPro, Oxford Diffraction Ltd.,
Version 1.171.33.52 (release 06-11-2009 CrysAlis171 .NET)
(compiled Nov  6 2009,16:24:50)
;
_computing_data_reduction
;
CrysAlisPro, Oxford Diffraction Ltd.,
Version 1.171.33.52 (release 06-11-2009 CrysAlis171 .NET)
(compiled Nov  6 2009,16:24:50)
;
_computing_molecular_graphics ' ? '
_computing_publication_material 'enCIFer(Allen et al.,2004);PLATON(Spek,2003)'
_computing_structure_refinement 'SHELXL97 (Sheldrick, 2008)'
_computing_structure_solution ' ? '
_diffrn_ambient_temperature 90(2)
_diffrn_detector_area_resol_mean 10.3613
_diffrn_measured_fraction_theta_full 0.993
_diffrn_measured_fraction_theta_max 0.954
_diffrn_measurement_device_type 'SuperNova, Single source at offset), Atlas'
_diffrn_measurement_method '\w scans'
_diffrn_radiation_monochromator mirror
_diffrn_radiation_source 'SuperNova (Cu) x-ray Source'
_diffrn_radiation_type 'Cu K\a'
_diffrn_radiation_wavelength 1.5418
_diffrn_reflns_av_R_equivalents 0.0133
_diffrn_reflns_av_sigmaI/netI 0.0125
_diffrn_reflns_limit_h_max 11
_diffrn_reflns_limit_h_min -11
_diffrn_reflns_limit_k_max 8
_diffrn_reflns_limit_k_min -11
_diffrn_reflns_limit_l_max 13
_diffrn_reflns_limit_l_min -13
_diffrn_reflns_number 6207
_diffrn_reflns_theta_full 67.50
_diffrn_reflns_theta_max 74.53
_diffrn_reflns_theta_min 4.31
_diffrn_standards_decay_% 0
_diffrn_standards_number 0
_exptl_absorpt_coefficient_mu 6.259
_exptl_absorpt_correction_T_max 0.474
_exptl_absorpt_correction_T_min 0.184
_exptl_absorpt_correction_type analytical
_exptl_absorpt_process_details
;
CrysAlisPro, Oxford Diffraction Ltd., 
Version 1.171.33.55 (release 05-01-2010 CrysAlis171 .NET) 
(compiled Jan  5 2010,16:28:46) 
Analytical numeric absorption correction using a multifaceted crystal 
model based on expressions derived by R.C. Clark & J.S. Reid. 
(Clark, R. C. & Reid, J. S. (1995). Acta Cryst. A51, 887-897) 
;
_exptl_crystal_colour colourless
_exptl_crystal_density_diffrn 1.711
_exptl_crystal_description block
_exptl_crystal_F_000 424
_exptl_crystal_size_max 0.5446
_exptl_crystal_size_mid 0.3124
_exptl_crystal_size_min 0.1944
_refine_diff_density_max 0.498
_refine_diff_density_min -0.714
_refine_diff_density_rms 0.118
_refine_ls_extinction_method none
_refine_ls_goodness_of_fit_ref 1.260
_refine_ls_hydrogen_treatment constr
_refine_ls_matrix_type full
_refine_ls_number_parameters 203
_refine_ls_number_reflns 3239
_refine_ls_number_restraints 0
_refine_ls_restrained_S_all 1.260
_refine_ls_R_factor_all 0.0289
_refine_ls_R_factor_gt 0.0263
_refine_ls_shift/su_max 0.001
_refine_ls_shift/su_mean 0.000
_refine_ls_structure_factor_coef Fsqd
_refine_ls_weighting_details 'calc w=1/[\s^2^(Fo^2^)+(0.0360P)^2^+1.7636P] where P=(Fo^2^+2Fc^2^)/3'
_refine_ls_weighting_scheme calc
_refine_ls_wR_factor_gt 0.0766
_refine_ls_wR_factor_ref 0.0875
_reflns_number_gt 3144
_reflns_number_total 3239
_reflns_threshold_expression I>2\s(I)
_cod_data_source_file jo302349k_si_002_2.cif
_cod_data_source_block 2y
_cod_original_cell_volume 830.90(19)
_cod_database_code 4027895
_nottingham_internal_coll_name JCJCCB
_nottingham_internal_coll_number 9474
_nottingham_internal_coll_client JC
_nottingham_internal_coll_type custom
_nottingham_internal_coll_frame_time 3s
_nottingham_internal_coll_frame_width '2 degree'
_nottingham_internal_coll_frame_method '\w scans'
_nottingham_internal_coll_user WL
_nottingham_internal_coll_date 24/5/2010
_nottingham_internal_process_user WL
_nottingham_internal_process_date 25/05/2010
_nottingham_internal_solution_user WL
_nottingham_internal_solution_date 25/5/2010
_nottingham_internal_refinement_user WL
_nottingham_internal_refinement_date 26/5/2010
_nottingham_internal_validation_user WL
_nottingham_internal_validation_date 20/7/2010
_nottingham_internal_archive_date 20/7/2010

loop_
_symmetry_equiv_pos_as_xyz
'x, y, z'
'-x, -y, -z'

loop_
_atom_site_label
_atom_site_type_symbol
_atom_site_fract_x
_atom_site_fract_y
_atom_site_fract_z
_atom_site_U_iso_or_equiv
_atom_site_adp_type
_atom_site_occupancy
_atom_site_symmetry_multiplicity
_atom_site_calc_flag
_atom_site_refinement_flags
Br1 Br 1.36258(4) 0.77910(4) 1.20301(3) 0.02066(11) Uani 1 1 d .
C1 C 1.2640(4) 0.7505(3) 1.0241(3) 0.0162(6) Uani 1 1 d .
C2 C 1.0944(4) 0.6855(4) 0.9748(3) 0.0165(6) Uani 1 1 d .
H2A H 1.0293 0.6535 1.0294 0.020 Uiso 1 1 calc R
C3 C 1.0213(4) 0.6682(3) 0.8443(3) 0.0162(6) Uani 1 1 d .
H3 H 0.9057 0.6221 0.8095 0.019 Uiso 1 1 calc R
C4 C 1.1176(4) 0.7187(3) 0.7638(3) 0.0143(6) Uani 1 1 d .
C5 C 1.2872(4) 0.7819(4) 0.8167(3) 0.0174(6) Uani 1 1 d .
H5 H 1.3535 0.8156 0.7633 0.021 Uiso 1 1 calc R
C6 C 1.3606(4) 0.7963(4) 0.9456(3) 0.0179(6) Uani 1 1 d .
H6 H 1.4759 0.8372 0.9797 0.022 Uiso 1 1 calc R
C7 C 1.0412(4) 0.7071(4) 0.6269(3) 0.0155(6) Uani 1 1 d .
C8 C 1.1343(4) 0.8187(4) 0.5597(3) 0.0239(7) Uani 1 1 d .
H8B H 1.1690 0.7604 0.4980 0.036 Uiso 1 1 calc R
H8C H 1.2305 0.9081 0.6247 0.036 Uiso 1 1 calc R
H8A H 1.0640 0.8602 0.5127 0.036 Uiso 1 1 calc R
N1 N 0.8939(3) 0.6003(3) 0.5713(2) 0.0169(5) Uani 1 1 d .
O1 O 0.8339(3) 0.6017(3) 0.4418(2) 0.0208(5) Uani 1 1 d .
H1 H 0.7370 0.5316 0.4082 0.031 Uiso 1 1 calc R
Br2 Br 0.17865(4) 0.25936(4) -0.20590(3) 0.02073(11) Uani 1 1 d .
C9 C 0.2482(3) 0.2537(4) -0.0316(3) 0.0148(6) Uani 1 1 d .
C10 C 0.3516(4) 0.3951(4) 0.0653(3) 0.0160(6) Uani 1 1 d .
H10 H 0.3880 0.4938 0.0441 0.019 Uiso 1 1 calc R
C11 C 0.4021(4) 0.3928(4) 0.1929(3) 0.0158(6) Uani 1 1 d .
H11 H 0.4748 0.4900 0.2588 0.019 Uiso 1 1 calc R
C12 C 0.3472(3) 0.2488(3) 0.2260(3) 0.0147(6) Uani 1 1 d .
C13 C 0.2405(4) 0.1081(4) 0.1277(3) 0.0156(6) Uani 1 1 d .
H13 H 0.2000 0.0100 0.1493 0.019 Uiso 1 1 calc R
C14 C 0.1919(4) 0.1083(4) -0.0014(3) 0.0173(6) Uani 1 1 d .
H14 H 0.1217 0.0110 -0.0680 0.021 Uiso 1 1 calc R
C15 C 0.4038(4) 0.2455(4) 0.3620(3) 0.0163(6) Uani 1 1 d .
C16 C 0.2990(4) 0.1262(4) 0.4171(3) 0.0214(6) Uani 1 1 d .
H16A H 0.1885 0.0676 0.3551 0.032 Uiso 1 1 calc R
H16C H 0.2946 0.1826 0.4994 0.032 Uiso 1 1 calc R
H16B H 0.3455 0.0507 0.4329 0.032 Uiso 1 1 calc R
N2 N 0.5503(3) 0.3515(3) 0.4278(2) 0.0158(5) Uani 1 1 d .
O2 O 0.6000(3) 0.3439(3) 0.5562(2) 0.0207(5) Uani 1 1 d .
H2 H 0.6955 0.4149 0.5951 0.031 Uiso 1 1 calc R

loop_
_atom_site_aniso_label
_atom_site_aniso_U_11
_atom_site_aniso_U_22
_atom_site_aniso_U_33
_atom_site_aniso_U_23
_atom_site_aniso_U_13
_atom_site_aniso_U_12
Br1 0.02794(19) 0.02162(18) 0.01034(17) 0.00278(12) -0.00056(13) 0.01293(14)
C1 0.0220(15) 0.0134(13) 0.0102(13) 0.0009(11) 0.0008(11) 0.0079(12)
C2 0.0189(14) 0.0167(14) 0.0142(14) 0.0054(11) 0.0056(12) 0.0075(12)
C3 0.0143(13) 0.0153(14) 0.0155(14) 0.0026(11) 0.0035(11) 0.0041(11)
C4 0.0161(14) 0.0110(13) 0.0127(14) 0.0018(11) 0.0025(11) 0.0045(11)
C5 0.0184(14) 0.0183(14) 0.0155(14) 0.0055(12) 0.0064(12) 0.0070(12)
C6 0.0169(14) 0.0207(15) 0.0148(14) 0.0040(12) 0.0010(12) 0.0093(12)
C7 0.0171(14) 0.0177(14) 0.0106(14) 0.0045(11) 0.0031(11) 0.0068(12)
C8 0.0234(16) 0.0302(17) 0.0165(15) 0.0119(13) 0.0060(13) 0.0077(14)
N1 0.0199(13) 0.0152(12) 0.0103(12) 0.0036(9) 0.0016(10) 0.0039(10)
O1 0.0210(11) 0.0245(12) 0.0096(10) 0.0077(9) -0.0019(8) 0.0046(9)
Br2 0.02118(18) 0.02692(19) 0.00984(17) 0.00628(13) 0.00224(12) 0.00691(14)
C9 0.0126(13) 0.0189(14) 0.0090(13) 0.0032(11) 0.0023(10) 0.0037(11)
C10 0.0181(14) 0.0174(14) 0.0153(14) 0.0065(11) 0.0073(11) 0.0085(12)
C11 0.0170(14) 0.0158(14) 0.0141(14) 0.0037(11) 0.0065(11) 0.0060(11)
C12 0.0125(13) 0.0170(14) 0.0119(13) 0.0008(11) 0.0039(11) 0.0050(11)
C13 0.0175(14) 0.0165(14) 0.0146(14) 0.0078(11) 0.0058(11) 0.0073(12)
C14 0.0164(14) 0.0172(14) 0.0167(14) 0.0030(11) 0.0058(12) 0.0062(12)
C15 0.0223(15) 0.0212(15) 0.0104(14) 0.0057(11) 0.0062(12) 0.0134(13)
C16 0.0258(16) 0.0210(15) 0.0145(14) 0.0068(12) 0.0071(12) 0.0060(13)
N2 0.0183(12) 0.0154(12) 0.0087(11) 0.0025(9) 0.0013(9) 0.0038(10)
O2 0.0246(11) 0.0239(11) 0.0068(10) 0.0044(8) -0.0003(8) 0.0063(9)

loop_
_atom_type_symbol
_atom_type_description
_atom_type_scat_dispersion_real
_atom_type_scat_dispersion_imag
_atom_type_scat_source
C C 0.0181 0.0091 'International Tables Vol C Tables 4.2.6.8 and 6.1.1.4'
H H 0.0000 0.0000 'International Tables Vol C Tables 4.2.6.8 and 6.1.1.4'
N N 0.0311 0.0180 'International Tables Vol C Tables 4.2.6.8 and 6.1.1.4'
O O 0.0492 0.0322 'International Tables Vol C Tables 4.2.6.8 and 6.1.1.4'
Br Br -0.6763 1.2805 'International Tables Vol C Tables 4.2.6.8 and 6.1.1.4'

loop_
_geom_angle_atom_site_label_1
_geom_angle_atom_site_label_2
_geom_angle_atom_site_label_3
_geom_angle
C6 C1 C2 121.2(3)
C6 C1 Br1 119.9(2)
C2 C1 Br1 118.9(2)
C1 C2 C3 119.2(3)
C1 C2 H2A 120.4
C3 C2 H2A 120.4
C2 C3 C4 120.5(3)
C2 C3 H3 119.7
C4 C3 H3 119.7
C5 C4 C3 118.5(3)
C5 C4 C7 120.7(3)
C3 C4 C7 120.8(3)
C6 C5 C4 121.3(3)
C6 C5 H5 119.3
C4 C5 H5 119.3
C1 C6 C5 119.2(3)
C1 C6 H6 120.4
C5 C6 H6 120.4
N1 C7 C4 116.7(3)
N1 C7 C8 122.9(3)
C4 C7 C8 120.4(3)
C7 C8 H8B 109.5
C7 C8 H8C 109.5
H8B C8 H8C 109.5
C7 C8 H8A 109.5
H8B C8 H8A 109.5
H8C C8 H8A 109.5
C7 N1 O1 111.5(2)
N1 O1 H1 109.5
C10 C9 C14 120.5(3)
C10 C9 Br2 119.4(2)
C14 C9 Br2 120.0(2)
C11 C10 C9 120.0(3)
C11 C10 H10 120.0
C9 C10 H10 120.0
C10 C11 C12 120.6(3)
C10 C11 H11 119.7
C12 C11 H11 119.7
C13 C12 C11 118.6(3)
C13 C12 C15 120.7(3)
C11 C12 C15 120.7(3)
C14 C13 C12 121.3(3)
C14 C13 H13 119.3
C12 C13 H13 119.3
C13 C14 C9 118.9(3)
C13 C14 H14 120.6
C9 C14 H14 120.6
N2 C15 C12 114.6(3)
N2 C15 C16 123.2(3)
C12 C15 C16 122.2(3)
C15 C16 H16A 109.5
C15 C16 H16C 109.5
H16A C16 H16C 109.5
C15 C16 H16B 109.5
H16A C16 H16B 109.5
H16C C16 H16B 109.5
C15 N2 O2 112.9(2)
N2 O2 H2 109.5

loop_
_geom_bond_atom_site_label_1
_geom_bond_atom_site_label_2
_geom_bond_distance
Br1 C1 1.899(3)
C1 C6 1.384(4)
C1 C2 1.394(4)
C2 C3 1.395(4)
C2 H2A 0.9500
C3 C4 1.408(4)
C3 H3 0.9500
C4 C5 1.398(4)
C4 C7 1.480(4)
C5 C6 1.388(4)
C5 H5 0.9500
C6 H6 0.9500
C7 N1 1.282(4)
C7 C8 1.505(4)
C8 H8B 0.9800
C8 H8C 0.9800
C8 H8A 0.9800
N1 O1 1.413(3)
O1 H1 0.8400
Br2 C9 1.897(3)
C9 C10 1.383(4)
C9 C14 1.396(4)
C10 C11 1.383(4)
C10 H10 0.9500
C11 C12 1.400(4)
C11 H11 0.9500
C12 C13 1.393(4)
C12 C15 1.480(4)
C13 C14 1.389(4)
C13 H13 0.9500
C14 H14 0.9500
C15 N2 1.292(4)
C15 C16 1.501(4)
C16 H16A 0.9800
C16 H16C 0.9800
C16 H16B 0.9800
N2 O2 1.407(3)
O2 H2 0.8400

loop_
_geom_hbond_atom_site_label_D
_geom_hbond_atom_site_label_H
_geom_hbond_atom_site_label_A
_geom_hbond_distance_DH
_geom_hbond_distance_HA
_geom_hbond_distance_DA
_geom_hbond_angle_DHA
O1 H1 N2 0.84 2.00 2.749(3) 147.3
O2 H2 N1 0.84 2.11 2.833(3) 143.5

loop_
_geom_torsion_atom_site_label_1
_geom_torsion_atom_site_label_2
_geom_torsion_atom_site_label_3
_geom_torsion_atom_site_label_4
_geom_torsion
C6 C1 C2 C3 -0.7(5)
Br1 C1 C2 C3 178.3(2)
C1 C2 C3 C4 -1.3(4)
C2 C3 C4 C5 1.8(4)
C2 C3 C4 C7 -177.4(3)
C3 C4 C5 C6 -0.5(4)
C7 C4 C5 C6 178.7(3)
C2 C1 C6 C5 2.0(5)
Br1 C1 C6 C5 -176.9(2)
C4 C5 C6 C1 -1.5(5)
C5 C4 C7 N1 155.3(3)
C3 C4 C7 N1 -25.5(4)
C5 C4 C7 C8 -25.6(4)
C3 C4 C7 C8 153.6(3)
C4 C7 N1 O1 179.4(2)
C8 C7 N1 O1 0.4(4)
C14 C9 C10 C11 0.9(4)
Br2 C9 C10 C11 179.5(2)
C9 C10 C11 C12 -1.2(4)
C10 C11 C12 C13 -0.1(4)
C10 C11 C12 C15 178.7(3)
C11 C12 C13 C14 1.7(4)
C15 C12 C13 C14 -177.1(3)
C12 C13 C14 C9 -1.9(4)
C10 C9 C14 C13 0.6(4)
Br2 C9 C14 C13 -177.9(2)
C13 C12 C15 N2 147.2(3)
C11 C12 C15 N2 -31.5(4)
C13 C12 C15 C16 -31.8(4)
C11 C12 C15 C16 149.4(3)
C12 C15 N2 O2 -179.6(2)
C16 C15 N2 O2 -0.5(4)
